data_2209449
loop_
_publ_author_name
'Cui, Yun-Cheng'
'Che, Guang-Bo'
'Lin, Xian-Feng'
'Liu, Chun-Bo'

_publ_section_title
<i>catena</i>-Poly[[bromomercury(II)]-di-\m-bromo-\k^4^<i>Br</i>:<i>Br</i>-[bromomercury(II)]-\m-1,3-bis(ethylsulfanyl)propane-\k^2^<i>S</i>:<i>S</i>']
_journal_coeditor_code CI2073
_journal_issue 7
_journal_name_full 'Acta Crystallographica Section E'
_journal_page_first m1595
_journal_page_last m1596
_journal_paper_doi 10.1107/S1600536806022318
_journal_volume 62
_journal_year 2006
_chemical_formula_iupac '[Hg2 Br4 (C7 H16 S2)]'
_chemical_formula_moiety 'C7 H15 Br4 Hg2 S2'
_chemical_formula_sum 'C7 H15 Br4 Hg2 S2'
_chemical_formula_weight 884.13
_chemical_name_systematic
;
catena-Poly[[bromomercury(II)]-di-\m-bromo-\k^4^Br:Br-[bromomercury(II)]-
\m-1,3-bis(ethylsulfanyl)propane-\k^2^S:S']
;
_space_group_IT_number 15
_symmetry_cell_setting monoclinic
_symmetry_space_group_name_Hall '-C 2yc'
_symmetry_space_group_name_H-M 'C 1 2/c 1'
_atom_sites_solution_hydrogens geom
_atom_sites_solution_primary direct
_atom_sites_solution_secondary difmap
_audit_creation_method SHELXL-97
_cell_angle_alpha 90.00
_cell_angle_beta 108.41(3)
_cell_angle_gamma 90.00
_cell_formula_units_Z 4
_cell_length_a 9.818(2)
_cell_length_b 11.948(2)
_cell_length_c 15.318(3)
_cell_measurement_reflns_used 6876
_cell_measurement_temperature 293(2)
_cell_measurement_theta_max 27.52
_cell_measurement_theta_min 3.40
_cell_volume 1704.9(6)
_computing_cell_refinement RAPID-AUTO
_computing_data_collection 'RAPID-AUTO (Rigaku, 1998)'
_computing_data_reduction 'CrystalStructure (Rigaku/MSC, 2002)'
_computing_molecular_graphics SHELXL97
_computing_publication_material SHELXL97
_computing_structure_refinement 'SHELXL97 (Sheldrick, 1997)'
_computing_structure_solution 'SHELXS97 (Sheldrick, 1997)'
_diffrn_ambient_temperature 293(2)
_diffrn_detector_area_resol_mean 10.00
_diffrn_measured_fraction_theta_full 0.998
_diffrn_measured_fraction_theta_max 0.998
_diffrn_measurement_device_type 'Rigaku R-AXIS RAPID'
_diffrn_measurement_method \w
_diffrn_radiation_monochromator graphite
_diffrn_radiation_source 'fine-focus sealed tube'
_diffrn_radiation_type MoK\a
_diffrn_radiation_wavelength 0.71073
_diffrn_reflns_av_R_equivalents 0.0618
_diffrn_reflns_av_sigmaI/netI 0.0570
_diffrn_reflns_limit_h_max 12
_diffrn_reflns_limit_h_min -12
_diffrn_reflns_limit_k_max 15
_diffrn_reflns_limit_k_min -15
_diffrn_reflns_limit_l_max 19
_diffrn_reflns_limit_l_min -18
_diffrn_reflns_number 8211
_diffrn_reflns_theta_full 27.47
_diffrn_reflns_theta_max 27.47
_diffrn_reflns_theta_min 3.40
_diffrn_standards_number 0
_exptl_absorpt_coefficient_mu 27.582
_exptl_absorpt_correction_T_max 0.1465
_exptl_absorpt_correction_T_min 0.1213
_exptl_absorpt_correction_type numerical
_exptl_absorpt_process_details '(NUMABS; Higashi,1995)'
_exptl_crystal_colour Colourless
_exptl_crystal_density_diffrn 3.445
_exptl_crystal_density_method 'not measured'
_exptl_crystal_description Block
_exptl_crystal_F_000 1556
_exptl_crystal_size_max 0.14
_exptl_crystal_size_mid 0.14
_exptl_crystal_size_min 0.12
_refine_diff_density_max 1.219
_refine_diff_density_min -1.653
_refine_ls_extinction_method none
_refine_ls_goodness_of_fit_ref 1.077
_refine_ls_hydrogen_treatment constr
_refine_ls_matrix_type full
_refine_ls_number_parameters 69
_refine_ls_number_reflns 1943
_refine_ls_number_restraints 0
_refine_ls_restrained_S_all 1.077
_refine_ls_R_factor_all 0.0415
_refine_ls_R_factor_gt 0.0332
_refine_ls_shift/su_max 0.001
_refine_ls_shift/su_mean 0.000
_refine_ls_structure_factor_coef Fsqd
_refine_ls_weighting_details 'calc w=1/[\s^2^(Fo^2^)+(0.0103P)^2^+11.136P] where P=(Fo^2^+2Fc^2^)/3'
_refine_ls_weighting_scheme calc
_refine_ls_wR_factor_gt 0.0700
_refine_ls_wR_factor_ref 0.0729
_reflns_number_gt 1648
_reflns_number_total 1943
_reflns_threshold_expression I>2\s(I)
_cod_data_source_file ci2073.cif
_cod_data_source_block I
_cod_depositor_comments
;
The following automatic conversions were performed:
'_symmetry_cell_setting' value 'Monoclinic' changed to 'monoclinic'
according to '/home/saulius/struct/CIF-dictionaries/cif_core.dic'
dictionary named 'cif_core.dic' version 2.4.1 from
2010-06-29.

'_geom_bond_publ_flag' value 'Yes' changed to 'yes' according
to '/home/saulius/struct/CIF-dictionaries/cif_core.dic' dictionary named
'cif_core.dic' version 2.4.1 from 2010-06-29 (4
times).

'_geom_angle_publ_flag' value 'Yes' changed to 'yes' according to
'/home/saulius/struct/CIF-dictionaries/cif_core.dic' dictionary named
'cif_core.dic' version 2.4.1 from 2010-06-29 (6 times).

Automatic conversion script
Id: cif_fix_enum 1527 2010-12-29 10:47:43Z saulius 

The following automatic conversions were performed:

'_chemical_melting_point' value 'not measured' was changed to '?' -
the value is undefined or not given.

Automatic conversion script
Id: cif_fix_values 1646 2011-03-28 12:23:43Z adriana 

The following automatic conversions were performed:

'_chemical_melting_point' value 'not measured' was changed to '?' -
the value is undefined or not given.

'_symmetry_cell_setting' value
'Monoclinic' changed to 'monoclinic' according to
/home/saulius/struct/CIF-dictionaries/cif_core.dic dictionary named
'cif_core.dic' version 2.4.1 from 2010-06-29.

'_geom_bond_publ_flag'
value 'Yes' changed to 'yes' according to
/home/saulius/struct/CIF-dictionaries/cif_core.dic dictionary named
'cif_core.dic' version 2.4.1 from 2010-06-29 (4
times).

'_geom_angle_publ_flag' value 'Yes' changed to 'yes'
according to /home/saulius/struct/CIF-dictionaries/cif_core.dic
dictionary named 'cif_core.dic' version 2.4.1 from 2010-06-29 (6
times).

Automatic conversion script
Id: cif_fix_values 1715 2011-07-08 13:25:40Z adriana 
;
_cod_original_cell_volume 1704.8(6)
_cod_original_sg_symbol_H-M 'C 2/c'
_cod_database_code 2209449
_cod_database_fobs_code 2209449

loop_
_symmetry_equiv_pos_as_xyz
'x, y, z'
'-x, y, -z+1/2'
'x+1/2, y+1/2, z'
'-x+1/2, y+1/2, -z+1/2'
'-x, -y, -z'
'x, -y, z-1/2'
'-x+1/2, -y+1/2, -z'
'x+1/2, -y+1/2, z-1/2'

loop_
_atom_site_type_symbol
_atom_site_label
_atom_site_fract_x
_atom_site_fract_y
_atom_site_fract_z
_atom_site_U_iso_or_equiv
_atom_site_adp_type
_atom_site_calc_flag
_atom_site_refinement_flags
_atom_site_occupancy
Hg Hg1 0.14467(3) 0.38901(2) 0.46728(2) 0.04531(12) Uani d . 1
Br Br1 -0.12088(9) 0.36189(6) 0.43845(5) 0.04339(19) Uani d . 1
Br Br2 0.31584(9) 0.31862(5) 0.62501(4) 0.04034(19) Uani d . 1
S S1 0.26409(19) 0.52813(13) 0.39237(10) 0.0308(3) Uani d . 1
C C1 0.4769(9) 0.3958(6) 0.3732(6) 0.0476(19) Uani d . 1
H H1A 0.5172 0.3546 0.3334 0.071 Uiso calc R 1
H H1B 0.4579 0.3457 0.4170 0.071 Uiso calc R 1
H H1C 0.5435 0.4523 0.4052 0.071 Uiso calc R 1
C C2 0.3378(8) 0.4508(6) 0.3162(4) 0.0382(16) Uani d . 1
H H2A 0.2700 0.3942 0.2834 0.046 Uiso calc R 1
H H2B 0.3560 0.5010 0.2714 0.046 Uiso calc R 1
C C3 0.1177(8) 0.6039(5) 0.3130(5) 0.0320(14) Uani d . 1
H H3A 0.0748 0.6523 0.3480 0.038 Uiso calc R 1
H H3B 0.1562 0.6514 0.2751 0.038 Uiso calc R 1
C C4 0.0000 0.5304(7) 0.2500 0.034(2) Uani d S 1
H H4A -0.0405 0.4834 0.2863 0.041 Uiso d PR 0.50

loop_
_atom_site_aniso_label
_atom_site_aniso_U_11
_atom_site_aniso_U_22
_atom_site_aniso_U_33
_atom_site_aniso_U_12
_atom_site_aniso_U_13
_atom_site_aniso_U_23
Hg1 0.0343(2) 0.05095(19) 0.05316(19) 0.00837(13) 0.01736(15) 0.01584(13)
Br1 0.0287(4) 0.0524(4) 0.0495(4) 0.0039(3) 0.0130(3) -0.0033(3)
Br2 0.0490(5) 0.0347(3) 0.0310(3) 0.0062(3) 0.0037(3) -0.0027(3)
S1 0.0239(9) 0.0355(8) 0.0292(7) -0.0023(7) 0.0031(7) 0.0000(6)
C1 0.037(5) 0.052(4) 0.053(5) 0.007(4) 0.012(4) 0.007(3)
C2 0.027(4) 0.051(4) 0.036(3) 0.006(3) 0.009(3) 0.004(3)
C3 0.028(4) 0.028(3) 0.036(3) 0.002(3) 0.003(3) 0.001(3)
C4 0.028(6) 0.033(4) 0.029(4) 0.000 -0.009(4) 0.000

loop_
_atom_type_symbol
_atom_type_description
_atom_type_scat_dispersion_real
_atom_type_scat_dispersion_imag
_atom_type_scat_source
C C 0.0033 0.0016 'International Tables Vol C Tables 4.2.6.8 and 6.1.1.4'
H H 0.0000 0.0000 'International Tables Vol C Tables 4.2.6.8 and 6.1.1.4'
S S 0.1246 0.1234 'International Tables Vol C Tables 4.2.6.8 and 6.1.1.4'
Br Br -0.2901 2.4595 'International Tables Vol C Tables 4.2.6.8 and 6.1.1.4'
Hg Hg -2.3894 9.2266 'International Tables Vol C Tables 4.2.6.8 and 6.1.1.4'

loop_
_geom_angle_atom_site_label_1
_geom_angle_atom_site_label_2
_geom_angle_atom_site_label_3
_geom_angle_site_symmetry_1
_geom_angle_site_symmetry_3
_geom_angle
_geom_angle_publ_flag
S1 Hg1 Br1 . . 127.64(5) yes
S1 Hg1 Br2 . . 112.30(5) yes
S1 Hg1 Br2 . 7_556 100.79(4) yes
Br1 Hg1 Br2 . . 116.64(4) yes
Br1 Hg1 Br2 . 7_556 95.35(3) yes
Br2 Hg1 Br2 . 7_556 91.67(2) yes
Hg1 Br2 Hg1 . 7_556 88.33(2) ?
C3 S1 C2 . . 102.5(3) ?
C3 S1 Hg1 . . 104.6(2) ?
C2 S1 Hg1 . . 107.2(2) ?
C2 C1 H1A . . 109.5 ?
C2 C1 H1B . . 109.5 ?
H1A C1 H1B . . 109.5 ?
C2 C1 H1C . . 109.5 ?
H1A C1 H1C . . 109.5 ?
H1B C1 H1C . . 109.5 ?
C1 C2 S1 . . 108.7(5) ?
C1 C2 H2A . . 109.9 ?
S1 C2 H2A . . 109.9 ?
C1 C2 H2B . . 109.9 ?
S1 C2 H2B . . 109.9 ?
H2A C2 H2B . . 108.3 ?
C4 C3 S1 . . 114.8(4) ?
C4 C3 H3A . . 108.6 ?
S1 C3 H3A . . 108.6 ?
C4 C3 H3B . . 108.6 ?
S1 C3 H3B . . 108.6 ?
H3A C3 H3B . . 107.5 ?
C3 C4 C3 . 2 109.8(7) ?
C3 C4 H4A . . 109.8 ?
C3 C4 H4A 2 . 109.5 ?

loop_
_geom_bond_atom_site_label_1
_geom_bond_atom_site_label_2
_geom_bond_site_symmetry_2
_geom_bond_distance
_geom_bond_publ_flag
Hg1 S1 . 2.5107(16) yes
Hg1 Br1 . 2.5238(10) yes
Hg1 Br2 . 2.6086(11) yes
Hg1 Br2 7_556 2.9409(8) yes
Br2 Hg1 7_556 2.9409(8) ?
S1 C3 . 1.806(7) ?
S1 C2 . 1.808(6) ?
C1 C2 . 1.519(11) ?
C1 H1A . 0.96 ?
C1 H1B . 0.96 ?
C1 H1C . 0.96 ?
C2 H2A . 0.97 ?
C2 H2B . 0.97 ?
C3 C4 . 1.527(8) ?
C3 H3A . 0.97 ?
C3 H3B . 0.97 ?
C4 C3 2 1.527(8) ?
C4 H4A . 0.96 ?

loop_
_geom_torsion_atom_site_label_1
_geom_torsion_atom_site_label_2
_geom_torsion_atom_site_label_3
_geom_torsion_atom_site_label_4
_geom_torsion_site_symmetry_1
_geom_torsion_site_symmetry_4
_geom_torsion
S1 Hg1 Br2 Hg1 . 7_556 -102.38(5)
Br1 Hg1 Br2 Hg1 . 7_556 96.84(3)
Br2 Hg1 Br2 Hg1 7_556 7_556 0.0
Br1 Hg1 S1 C3 . . -0.2(2)
Br2 Hg1 S1 C3 . . -158.4(2)
Br2 Hg1 S1 C3 7_556 . 105.2(2)
Br1 Hg1 S1 C2 . . -108.7(3)
Br2 Hg1 S1 C2 . . 93.1(3)
Br2 Hg1 S1 C2 7_556 . -3.2(3)
C3 S1 C2 C1 . . 171.6(5)
Hg1 S1 C2 C1 . . -78.6(5)
C2 S1 C3 C4 . . 62.0(5)
Hg1 S1 C3 C4 . . -49.8(4)
S1 C3 C4 C3 . 2 179.5(5)
